data_1562923
loop_
_publ_author_name
'Fulfer, Bradford W.'
'Haldolaarachchige, Neel'
'Young, David P.'
'Chan, Julia Y.'

_publ_section_title
;
 Crystal growth and magnetic properties of Ln-Mn-Al (Ln=Gd, Yb) compounds
 of the CaCr2Al10 and ThMn12 structure types
;
_journal_name_full 'Journal of Solid State Chemistry'
_journal_page_first 143
_journal_page_last 150
_journal_paper_doi 10.1016/j.jssc.2012.05.002
_journal_volume 194
_journal_year 2012
_chemical_formula_sum 'Al9.79 Gd Mn2.21'
_chemical_formula_weight 542.73
_space_group_IT_number 129
_space_group_name_Hall '-P 4a 2a'
_space_group_name_H-M_alt 'P 4/n m m :2'
_symmetry_cell_setting tetragonal
_symmetry_space_group_name_H-M 'P 4/n m m :2'
_atom_sites_solution_hydrogens .
_atom_sites_solution_primary direct
_atom_sites_solution_secondary difmap
_audit_creation_method SHELXL-97
_cell_angle_alpha 90.000(10)
_cell_angle_beta 90.000(10)
_cell_angle_gamma 90.000(10)
_cell_formula_units_Z 4
_cell_length_a 12.7730(10)
_cell_length_b 12.7730(10)
_cell_length_c 5.1280(10)
_cell_measurement_reflns_used 1212
_cell_measurement_temperature 298(2)
_cell_measurement_theta_max 30.999
_cell_measurement_theta_min 0.679
_cell_volume 836.63(19)
_computing_cell_refinement 'HKL Scalepack (Otwinowski & Minor 1997)'
_computing_data_collection KappaCCD
_computing_data_reduction 'Denzo and Scalepak (Otwinowski & Minor, 1997)'
_computing_structure_refinement 'SHELXL-97 (Sheldrick, 2008)'
_diffrn_ambient_temperature 298(2)
_diffrn_measured_fraction_theta_full 0.984
_diffrn_measured_fraction_theta_max 0.984
_diffrn_measurement_method CCD
_diffrn_radiation_monochromator graphite
_diffrn_radiation_source 'fine-focus sealed tube'
_diffrn_radiation_type MoK\a
_diffrn_radiation_wavelength 0.71073
_diffrn_reflns_av_R_equivalents 0.0326
_diffrn_reflns_av_sigmaI/netI 0.0322
_diffrn_reflns_limit_h_max 18
_diffrn_reflns_limit_h_min -18
_diffrn_reflns_limit_k_max 12
_diffrn_reflns_limit_k_min -12
_diffrn_reflns_limit_l_max 7
_diffrn_reflns_limit_l_min -4
_diffrn_reflns_number 2027
_diffrn_reflns_theta_full 30.96
_diffrn_reflns_theta_max 30.96
_diffrn_reflns_theta_min 2.25
_exptl_absorpt_coefficient_mu 12.053
_exptl_absorpt_correction_T_max 0.7946
_exptl_absorpt_correction_T_min 0.6442
_exptl_absorpt_correction_type multi-scan
_exptl_absorpt_process_details 'HKL Scalepack (Otwinowski & Minor 1997)'
_exptl_crystal_density_diffrn 4.309
_exptl_crystal_density_method 'not measured'
_exptl_crystal_F_000 986
_exptl_crystal_size_max 0.04
_exptl_crystal_size_mid 0.04
_exptl_crystal_size_min 0.02
_refine_diff_density_max 1.656
_refine_diff_density_min -1.097
_refine_diff_density_rms 0.298
_refine_ls_extinction_coef 0.0156(8)
_refine_ls_extinction_expression Fc^*^=kFc[1+0.001xFc^2^\l^3^/sin(2\q)]^-1/4^
_refine_ls_extinction_method SHELXL
_refine_ls_goodness_of_fit_ref 1.070
_refine_ls_hydrogen_treatment .
_refine_ls_matrix_type full
_refine_ls_number_parameters 42
_refine_ls_number_reflns 751
_refine_ls_number_restraints 0
_refine_ls_restrained_S_all 1.070
_refine_ls_R_factor_all 0.0367
_refine_ls_R_factor_gt 0.0267
_refine_ls_shift/su_max 0.000
_refine_ls_shift/su_mean 0.000
_refine_ls_structure_factor_coef Fsqd
_refine_ls_weighting_details 'calc w=1/[\s^2^(Fo^2^)+(0.0379P)^2^+0.0598P] where P=(Fo^2^+2Fc^2^)/3'
_refine_ls_weighting_scheme calc
_refine_ls_wR_factor_gt 0.0683
_refine_ls_wR_factor_ref 0.0751
_reflns_number_gt 590
_reflns_number_total 751
_reflns_threshold_expression >2\s(I)
_cod_data_source_file JSSC-2012-194-143.cif
_cod_data_source_block bwf23
_cod_original_sg_symbol_H-M 'P 4/n m m'
_cod_database_code 1562923

loop_
_symmetry_equiv_pos_as_xyz
'x, y, z'
'-x+1/2, -y+1/2, z'
'x+1/2, -y, -z'
'-x, y+1/2, -z'
'-y, -x, -z'
'y+1/2, x+1/2, -z'
'y, -x+1/2, z'
'-y+1/2, x, z'
'-x, -y, -z'
'x-1/2, y-1/2, -z'
'-x-1/2, y, z'
'x, -y-1/2, z'
'y, x, z'
'-y-1/2, -x-1/2, z'
'-y, x-1/2, -z'
'y-1/2, -x, -z'

loop_
_atom_site_label
_atom_site_type_symbol
_atom_site_fract_x
_atom_site_fract_y
_atom_site_fract_z
_atom_site_U_iso_or_equiv
_atom_site_adp_type
_atom_site_occupancy
_atom_site_symmetry_multiplicity
_atom_site_calc_flag
_atom_site_refinement_flags
_atom_site_disorder_assembly
_atom_site_disorder_group
Gd2 Gd 0.7500 0.2500 0.0000 0.00905(17) Uani 1 8 d S . .
Gd1 Gd 0.2500 0.2500 0.51984(8) 0.00762(17) Uani 1 8 d S . .
Mn1 Mn 0.2500 0.50730(4) 0.25044(10) 0.00713(19) Uani 1 2 d S . .
Al3 Al 0.2500 0.00833(8) 0.74861(19) 0.0083(3) Uani 0.896(5) 2 d SP . .
Mn3 Mn 0.2500 0.00833(8) 0.74861(19) 0.0083(3) Uani 0.104(5) 2 d SP . .
Al5 Al 0.42487(8) 0.57513(8) 0.0000 0.0102(3) Uani 1 2 d S . .
Al1 Al 0.07537(8) 0.07537(8) 0.4815(2) 0.0102(3) Uani 1 2 d S . .
Al2 Al 0.14217(8) 0.14217(8) 0.0291(2) 0.0095(3) Uani 1 2 d S . .
Al4 Al 0.13851(8) 0.86149(8) 0.5000 0.0090(3) Uani 1 2 d S . .

loop_
_atom_site_aniso_label
_atom_site_aniso_U_11
_atom_site_aniso_U_22
_atom_site_aniso_U_33
_atom_site_aniso_U_23
_atom_site_aniso_U_13
_atom_site_aniso_U_12
Gd2 0.0073(2) 0.0073(2) 0.0126(3) 0.000 0.000 0.000
Gd1 0.00608(19) 0.00608(19) 0.0107(2) 0.000 0.000 0.000
Mn1 0.0048(3) 0.0062(3) 0.0104(3) -0.0002(2) 0.000 0.000
Al3 0.0064(5) 0.0075(5) 0.0112(6) -0.0014(4) 0.000 0.000
Mn3 0.0064(5) 0.0075(5) 0.0112(6) -0.0014(4) 0.000 0.000
Al5 0.0076(4) 0.0076(4) 0.0154(7) 0.0006(2) 0.0006(2) 0.0001(5)
Al1 0.0076(4) 0.0076(4) 0.0156(7) 0.0014(3) 0.0014(3) -0.0005(5)
Al2 0.0082(4) 0.0082(4) 0.0120(6) 0.0004(3) 0.0004(3) 0.0024(5)
Al4 0.0077(4) 0.0077(4) 0.0116(6) 0.0003(2) 0.0003(2) -0.0029(5)

loop_
_atom_type_symbol
_atom_type_description
_atom_type_scat_dispersion_real
_atom_type_scat_dispersion_imag
_atom_type_scat_source
Gd Gd -0.1653 3.9035 'International Tables Vol C Tables 4.2.6.8 and 6.1.1.4'
Mn Mn 0.3368 0.7283 'International Tables Vol C Tables 4.2.6.8 and 6.1.1.4'
Al Al 0.0645 0.0514 'International Tables Vol C Tables 4.2.6.8 and 6.1.1.4'

loop_
_geom_angle_atom_site_label_1
_geom_angle_atom_site_label_2
_geom_angle_atom_site_label_3
_geom_angle
_geom_angle_site_symmetry_1
_geom_angle_site_symmetry_3
Al5 Gd2 Al5 180.00(3) 4_645 3_565
Al5 Gd2 Al5 90.0 4_645 10_655
Al5 Gd2 Al5 90.0 3_565 10_655
Al5 Gd2 Al5 90.0 4_645 9_665
Al5 Gd2 Al5 90.0 3_565 9_665
Al5 Gd2 Al5 180.00(3) 10_655 9_665
Al5 Gd2 Al4 51.85(2) 4_645 3_565
Al5 Gd2 Al4 128.15(2) 3_565 3_565
Al5 Gd2 Al4 90.0 10_655 3_565
Al5 Gd2 Al4 90.0 9_665 3_565
Al5 Gd2 Al4 128.15(2) 4_645 4_646
Al5 Gd2 Al4 51.85(2) 3_565 4_646
Al5 Gd2 Al4 90.0 10_655 4_646
Al5 Gd2 Al4 90.0 9_665 4_646
Al4 Gd2 Al4 180.0 3_565 4_646
Al5 Gd2 Al4 90.0 4_645 10_656
Al5 Gd2 Al4 90.0 3_565 10_656
Al5 Gd2 Al4 128.15(2) 10_655 10_656
Al5 Gd2 Al4 51.85(2) 9_665 10_656
Al4 Gd2 Al4 128.20(3) 3_565 10_656
Al4 Gd2 Al4 51.80(3) 4_646 10_656
Al5 Gd2 Al4 90.0 4_645 10_655
Al5 Gd2 Al4 90.0 3_565 10_655
Al5 Gd2 Al4 128.15(2) 10_655 10_655
Al5 Gd2 Al4 51.85(2) 9_665 10_655
Al4 Gd2 Al4 51.80(3) 3_565 10_655
Al4 Gd2 Al4 128.20(3) 4_646 10_655
Al4 Gd2 Al4 103.70(4) 10_656 10_655
Al5 Gd2 Al4 51.85(2) 4_645 3_566
Al5 Gd2 Al4 128.15(2) 3_565 3_566
Al5 Gd2 Al4 90.0 10_655 3_566
Al5 Gd2 Al4 90.0 9_665 3_566
Al4 Gd2 Al4 103.70(4) 3_565 3_566
Al4 Gd2 Al4 76.30(4) 4_646 3_566
Al4 Gd2 Al4 51.80(3) 10_656 3_566
Al4 Gd2 Al4 128.20(3) 10_655 3_566
Al5 Gd2 Al4 90.0 4_645 9_666
Al5 Gd2 Al4 90.0 3_565 9_666
Al5 Gd2 Al4 51.85(2) 10_655 9_666
Al5 Gd2 Al4 128.15(2) 9_665 9_666
Al4 Gd2 Al4 128.20(3) 3_565 9_666
Al4 Gd2 Al4 51.80(3) 4_646 9_666
Al4 Gd2 Al4 76.30(4) 10_656 9_666
Al4 Gd2 Al4 180.00(3) 10_655 9_666
Al4 Gd2 Al4 51.80(3) 3_566 9_666
Al5 Gd2 Al4 90.0 4_645 9_665
Al5 Gd2 Al4 90.0 3_565 9_665
Al5 Gd2 Al4 51.85(2) 10_655 9_665
Al5 Gd2 Al4 128.15(2) 9_665 9_665
Al4 Gd2 Al4 51.80(3) 3_565 9_665
Al4 Gd2 Al4 128.20(3) 4_646 9_665
Al4 Gd2 Al4 180.0 10_656 9_665
Al4 Gd2 Al4 76.30(4) 10_655 9_665
Al4 Gd2 Al4 128.20(3) 3_566 9_665
Al4 Gd2 Al4 103.70(4) 9_666 9_665
Al5 Gd2 Al4 128.15(2) 4_645 4_645
Al5 Gd2 Al4 51.85(2) 3_565 4_645
Al5 Gd2 Al4 90.0 10_655 4_645
Al5 Gd2 Al4 90.0 9_665 4_645
Al4 Gd2 Al4 76.30(4) 3_565 4_645
Al4 Gd2 Al4 103.70(4) 4_646 4_645
Al4 Gd2 Al4 128.20(3) 10_656 4_645
Al4 Gd2 Al4 51.80(3) 10_655 4_645
Al4 Gd2 Al4 180.00(3) 3_566 4_645
Al4 Gd2 Al4 128.20(3) 9_666 4_645
Al4 Gd2 Al4 51.80(3) 9_665 4_645
Al1 Gd1 Al1 172.87(4) 2 .
Al1 Gd1 Al1 89.778(3) 2 12_565
Al1 Gd1 Al1 89.778(3) . 12_565
Al1 Gd1 Al1 89.778(3) 2 11_655
Al1 Gd1 Al1 89.778(3) . 11_655
Al1 Gd1 Al1 172.87(4) 12_565 11_655
Al1 Gd1 Al2 124.18(3) 2 .
Al1 Gd1 Al2 48.69(3) . .
Al1 Gd1 Al2 87.182(18) 12_565 .
Al1 Gd1 Al2 87.182(18) 11_655 .
Al1 Gd1 Al2 87.182(17) 2 12_565
Al1 Gd1 Al2 87.182(18) . 12_565
Al1 Gd1 Al2 48.69(3) 12_565 12_565
Al1 Gd1 Al2 124.18(3) 11_655 12_565
Al2 Gd1 Al2 51.29(3) . 12_565
Al1 Gd1 Al2 87.182(18) 2 11_655
Al1 Gd1 Al2 87.182(18) . 11_655
Al1 Gd1 Al2 124.18(3) 12_565 11_655
Al1 Gd1 Al2 48.69(3) 11_655 11_655
Al2 Gd1 Al2 51.29(3) . 11_655
Al2 Gd1 Al2 75.48(5) 12_565 11_655
Al1 Gd1 Al2 48.69(3) 2 2
Al1 Gd1 Al2 124.18(3) . 2
Al1 Gd1 Al2 87.182(18) 12_565 2
Al1 Gd1 Al2 87.182(18) 11_655 2
Al2 Gd1 Al2 75.48(5) . 2
Al2 Gd1 Al2 51.29(3) 12_565 2
Al2 Gd1 Al2 51.29(3) 11_655 2
Al1 Gd1 Al2 56.85(3) 2 2_556
Al1 Gd1 Al2 130.28(3) . 2_556
Al1 Gd1 Al2 92.857(18) 12_565 2_556
Al1 Gd1 Al2 92.857(18) 11_655 2_556
Al2 Gd1 Al2 178.97(2) . 2_556
Al2 Gd1 Al2 129.34(3) 12_565 2_556
Al2 Gd1 Al2 129.34(3) 11_655 2_556
Al2 Gd1 Al2 105.54(4) 2 2_556
Al1 Gd1 Al2 92.857(18) 2 12_566
Al1 Gd1 Al2 92.857(18) . 12_566
Al1 Gd1 Al2 56.85(3) 12_565 12_566
Al1 Gd1 Al2 130.28(3) 11_655 12_566
Al2 Gd1 Al2 129.34(3) . 12_566
Al2 Gd1 Al2 105.54(4) 12_565 12_566
Al2 Gd1 Al2 178.97(2) 11_655 12_566
Al2 Gd1 Al2 129.34(3) 2 12_566
Al2 Gd1 Al2 50.01(3) 2_556 12_566
Al1 Gd1 Al2 92.857(18) 2 11_656
Al1 Gd1 Al2 92.857(18) . 11_656
Al1 Gd1 Al2 130.28(3) 12_565 11_656
Al1 Gd1 Al2 56.85(3) 11_655 11_656
Al2 Gd1 Al2 129.34(3) . 11_656
Al2 Gd1 Al2 178.97(2) 12_565 11_656
Al2 Gd1 Al2 105.54(4) 11_655 11_656
Al2 Gd1 Al2 129.34(3) 2 11_656
Al2 Gd1 Al2 50.01(3) 2_556 11_656
Al2 Gd1 Al2 73.43(5) 12_566 11_656
Al1 Gd1 Al2 130.28(3) 2 1_556
Al1 Gd1 Al2 56.85(3) . 1_556
Al1 Gd1 Al2 92.857(18) 12_565 1_556
Al1 Gd1 Al2 92.857(18) 11_655 1_556
Al2 Gd1 Al2 105.54(4) . 1_556
Al2 Gd1 Al2 129.34(3) 12_565 1_556
Al2 Gd1 Al2 129.34(3) 11_655 1_556
Al2 Gd1 Al2 178.97(2) 2 1_556
Al2 Gd1 Al2 73.43(5) 2_556 1_556
Al2 Gd1 Al2 50.01(3) 12_566 1_556
Al2 Gd1 Al2 50.01(3) 11_656 1_556
Al4 Mn1 Al4 68.07(6) 2_565 12_575
Al4 Mn1 Mn3 63.25(2) 2_565 2
Al4 Mn1 Mn3 63.25(2) 12_575 2
Al4 Mn1 Al3 63.25(2) 2_565 2
Al4 Mn1 Al3 63.25(2) 12_575 2
Mn3 Mn1 Al3 0.00(4) 2 2
Al4 Mn1 Mn3 123.53(2) 2_565 2_554
Al4 Mn1 Mn3 123.53(2) 12_575 2_554
Mn3 Mn1 Mn3 171.09(5) 2 2_554
Al3 Mn1 Mn3 171.09(5) 2 2_554
Al4 Mn1 Al3 123.53(2) 2_565 2_554
Al4 Mn1 Al3 123.53(2) 12_575 2_554
Mn3 Mn1 Al3 171.09(5) 2 2_554
Al3 Mn1 Al3 171.09(5) 2 2_554
Mn3 Mn1 Al3 0.000(3) 2_554 2_554
Al4 Mn1 Al2 174.00(4) 2_565 12_565
Al4 Mn1 Al2 113.87(5) 12_575 12_565
Mn3 Mn1 Al2 112.08(4) 2 12_565
Al3 Mn1 Al2 112.08(4) 2 12_565
Mn3 Mn1 Al2 60.70(3) 2_554 12_565
Al3 Mn1 Al2 60.70(3) 2_554 12_565
Al4 Mn1 Al2 113.87(5) 2_565 2
Al4 Mn1 Al2 174.00(4) 12_575 2
Mn3 Mn1 Al2 112.08(4) 2 2
Al3 Mn1 Al2 112.08(4) 2 2
Mn3 Mn1 Al2 60.70(3) 2_554 2
Al3 Mn1 Al2 60.70(3) 2_554 2
Al2 Mn1 Al2 63.61(6) 12_565 2
Al4 Mn1 Al5 119.18(4) 2_565 11_655
Al4 Mn1 Al5 64.39(2) 12_575 11_655
Mn3 Mn1 Al5 119.726(17) 2 11_655
Al3 Mn1 Al5 119.726(17) 2 11_655
Mn3 Mn1 Al5 63.488(15) 2_554 11_655
Al3 Mn1 Al5 63.488(15) 2_554 11_655
Al2 Mn1 Al5 66.09(4) 12_565 11_655
Al2 Mn1 Al5 117.44(3) 2 11_655
Al4 Mn1 Al5 64.39(2) 2_565 .
Al4 Mn1 Al5 119.18(4) 12_575 .
Mn3 Mn1 Al5 119.726(17) 2 .
Al3 Mn1 Al5 119.726(17) 2 .
Mn3 Mn1 Al5 63.488(15) 2_554 .
Al3 Mn1 Al5 63.488(15) 2_554 .
Al2 Mn1 Al5 117.44(3) 12_565 .
Al2 Mn1 Al5 66.09(4) 2 .
Al5 Mn1 Al5 110.51(5) 11_655 .
Al4 Mn1 Al1 65.19(4) 2_565 2
Al4 Mn1 Al1 119.50(3) 12_575 2
Mn3 Mn1 Al1 62.51(3) 2 2
Al3 Mn1 Al1 62.51(3) 2 2
Mn3 Mn1 Al1 113.69(3) 2_554 2
Al3 Mn1 Al1 113.69(3) 2_554 2
Al2 Mn1 Al1 109.61(4) 12_565 2
Al2 Mn1 Al1 58.45(3) 2 2
Al5 Mn1 Al1 175.52(3) 11_655 2
Al5 Mn1 Al1 70.00(4) . 2
Al4 Mn1 Al1 119.50(3) 2_565 12_565
Al4 Mn1 Al1 65.19(4) 12_575 12_565
Mn3 Mn1 Al1 62.51(3) 2 12_565
Al3 Mn1 Al1 62.51(3) 2 12_565
Mn3 Mn1 Al1 113.69(3) 2_554 12_565
Al3 Mn1 Al1 113.69(3) 2_554 12_565
Al2 Mn1 Al1 58.45(3) 12_565 12_565
Al2 Mn1 Al1 109.61(4) 2 12_565
Al5 Mn1 Al1 70.00(4) 11_655 12_565
Al5 Mn1 Al1 175.52(3) . 12_565
Al1 Mn1 Al1 109.13(6) 2 12_565
Mn1 Al3 Mn1 171.09(5) 2 2_556
Mn1 Al3 Al2 126.67(4) 2 11_656
Mn1 Al3 Al2 60.26(3) 2_556 11_656
Mn1 Al3 Al2 126.67(4) 2 1_556
Mn1 Al3 Al2 60.26(3) 2_556 1_556
Al2 Al3 Al2 63.30(6) 11_656 1_556
Mn1 Al3 Al4 58.05(2) 2 1_545
Mn1 Al3 Al4 114.86(3) 2_556 1_545
Al2 Al3 Al4 174.99(5) 11_656 1_545
Al2 Al3 Al4 115.98(5) 1_556 1_545
Mn1 Al3 Al4 58.05(2) 2 11_645
Mn1 Al3 Al4 114.86(3) 2_556 11_645
Al2 Al3 Al4 115.98(5) 11_656 11_645
Al2 Al3 Al4 174.99(5) 1_556 11_645
Al4 Al3 Al4 64.25(6) 1_545 11_645
Mn1 Al3 Al1 61.86(3) 2 .
Mn1 Al3 Al1 121.33(3) 2_556 .
Al2 Al3 Al1 119.68(5) 11_656 .
Al2 Al3 Al1 69.21(4) 1_556 .
Al4 Al3 Al1 63.27(4) 1_545 .
Al4 Al3 Al1 114.31(4) 11_645 .
Mn1 Al3 Al1 61.86(3) 2 11_655
Mn1 Al3 Al1 121.33(3) 2_556 11_655
Al2 Al3 Al1 69.21(4) 11_656 11_655
Al2 Al3 Al1 119.68(5) 1_556 11_655
Al4 Al3 Al1 114.31(4) 1_545 11_655
Al4 Al3 Al1 63.27(4) 11_645 11_655
Al1 Al3 Al1 108.18(6) . 11_655
Mn1 Al3 Al5 115.52(2) 2 12_566
Mn1 Al3 Al5 60.65(2) 2_556 12_566
Al2 Al3 Al5 64.89(4) 11_656 12_566
Al2 Al3 Al5 114.56(4) 1_556 12_566
Al4 Al3 Al5 112.21(5) 1_545 12_566
Al4 Al3 Al5 61.75(2) 11_645 12_566
Al1 Al3 Al5 175.42(5) . 12_566
Al1 Al3 Al5 72.56(4) 11_655 12_566
Mn1 Al3 Al5 115.52(2) 2 2_556
Mn1 Al3 Al5 60.65(2) 2_556 2_556
Al2 Al3 Al5 114.56(4) 11_656 2_556
Al2 Al3 Al5 64.89(4) 1_556 2_556
Al4 Al3 Al5 61.75(2) 1_545 2_556
Al4 Al3 Al5 112.21(5) 11_645 2_556
Al1 Al3 Al5 72.56(4) . 2_556
Al1 Al3 Al5 175.42(5) 11_655 2_556
Al5 Al3 Al5 106.34(6) 12_566 2_556
Mn1 Al3 Gd1 73.66(3) 2 .
Mn1 Al3 Gd1 115.25(3) 2_556 .
Al2 Al3 Gd1 65.54(3) 11_656 .
Al2 Al3 Gd1 65.54(3) 1_556 .
Al4 Al3 Gd1 119.05(4) 1_545 .
Al4 Al3 Gd1 119.05(4) 11_645 .
Al1 Al3 Gd1 62.14(3) . .
Al1 Al3 Gd1 62.14(3) 11_655 .
Al5 Al3 Gd1 121.42(3) 12_566 .
Al5 Al3 Gd1 121.42(3) 2_556 .
Al5 Al5 Mn1 110.83(3) 9_665 5_665
Al5 Al5 Mn1 110.83(3) 9_665 .
Mn1 Al5 Mn1 138.34(6) 5_665 .
Al5 Al5 Mn3 107.21(3) 9_665 6_556
Mn1 Al5 Mn3 55.86(3) 5_665 6_556
Mn1 Al5 Mn3 110.54(4) . 6_556
Al5 Al5 Al3 107.21(3) 9_665 6_556
Mn1 Al5 Al3 55.86(3) 5_665 6_556
Mn1 Al5 Al3 110.54(4) . 6_556
Mn3 Al5 Al3 0.00(3) 6_556 6_556
Al5 Al5 Al3 107.21(3) 9_665 2_554
Mn1 Al5 Al3 110.54(4) 5_665 2_554
Mn1 Al5 Al3 55.86(3) . 2_554
Mn3 Al5 Al3 145.59(7) 6_556 2_554
Al3 Al5 Al3 145.59(7) 6_556 2_554
Al5 Al5 Mn3 107.21(3) 9_665 2_554
Mn1 Al5 Mn3 110.54(4) 5_665 2_554
Mn1 Al5 Mn3 55.86(3) . 2_554
Mn3 Al5 Mn3 145.59(7) 6_556 2_554
Al3 Al5 Mn3 145.59(7) 6_556 2_554
Al3 Al5 Mn3 0.0 2_554 2_554
Al5 Al5 Al4 114.06(4) 9_665 2_565
Mn1 Al5 Al4 106.64(4) 5_665 2_565
Mn1 Al5 Al4 54.803(17) . 2_565
Mn3 Al5 Al4 57.15(2) 6_556 2_565
Al3 Al5 Al4 57.15(2) 6_556 2_565
Al3 Al5 Al4 107.53(4) 2_554 2_565
Mn3 Al5 Al4 107.53(4) 2_554 2_565
Al5 Al5 Al4 114.06(4) 9_665 2_564
Mn1 Al5 Al4 54.803(17) 5_665 2_564
Mn1 Al5 Al4 106.64(4) . 2_564
Mn3 Al5 Al4 107.53(4) 6_556 2_564
Al3 Al5 Al4 107.53(4) 6_556 2_564
Al3 Al5 Al4 57.15(2) 2_554 2_564
Mn3 Al5 Al4 57.15(2) 2_554 2_564
Al4 Al5 Al4 131.88(8) 2_565 2_564
Al5 Al5 Al2 62.18(3) 9_665 10_665
Mn1 Al5 Al2 55.223(19) 5_665 10_665
Mn1 Al5 Al2 154.46(3) . 10_665
Mn3 Al5 Al2 54.80(3) 6_556 10_665
Al3 Al5 Al2 54.80(3) 6_556 10_665
Al3 Al5 Al2 148.49(4) 2_554 10_665
Mn3 Al5 Al2 148.49(4) 2_554 10_665
Al4 Al5 Al2 103.72(2) 2_565 10_665
Al4 Al5 Al2 98.24(2) 2_564 10_665
Al5 Al5 Al2 62.18(3) 9_665 2
Mn1 Al5 Al2 154.46(3) 5_665 2
Mn1 Al5 Al2 55.223(19) . 2
Mn3 Al5 Al2 148.49(4) 6_556 2
Al3 Al5 Al2 148.49(4) 6_556 2
Al3 Al5 Al2 54.80(3) 2_554 2
Mn3 Al5 Al2 54.80(3) 2_554 2
Al4 Al5 Al2 98.24(2) 2_565 2
Al4 Al5 Al2 103.72(2) 2_564 2
Al2 Al5 Al2 124.37(6) 10_665 2
Al5 Al5 Gd2 180.00(6) 9_665 9_665
Mn1 Al5 Gd2 69.17(3) 5_665 9_665
Mn1 Al5 Gd2 69.17(3) . 9_665
Mn3 Al5 Gd2 72.79(3) 6_556 9_665
Al3 Al5 Gd2 72.79(3) 6_556 9_665
Al3 Al5 Gd2 72.79(3) 2_554 9_665
Mn3 Al5 Gd2 72.79(3) 2_554 9_665
Al4 Al5 Gd2 65.94(4) 2_565 9_665
Al4 Al5 Gd2 65.94(4) 2_564 9_665
Al2 Al5 Gd2 117.82(3) 10_665 9_665
Al2 Al5 Gd2 117.82(3) 2 9_665
Al2 Al1 Al1 121.47(8) . 9_556
Al2 Al1 Mn1 58.40(2) . 14_665
Al1 Al1 Mn1 109.43(4) 9_556 14_665
Al2 Al1 Mn1 58.40(2) . 2
Al1 Al1 Mn1 109.43(4) 9_556 2
Mn1 Al1 Mn1 116.18(5) 14_665 2
Al2 Al1 Al3 106.16(4) . .
Al1 Al1 Al3 108.51(4) 9_556 .
Mn1 Al1 Al3 141.35(6) 14_665 .
Mn1 Al1 Al3 55.63(3) 2 .
Al2 Al1 Mn3 106.16(4) . 13
Al1 Al1 Mn3 108.51(4) 9_556 13
Mn1 Al1 Mn3 55.63(3) 14_665 13
Mn1 Al1 Mn3 141.35(6) 2 13
Al3 Al1 Mn3 104.85(6) . 13
Al2 Al1 Al3 106.16(4) . 13
Al1 Al1 Al3 108.51(4) 9_556 13
Mn1 Al1 Al3 55.63(3) 14_665 13
Mn1 Al1 Al3 141.35(6) 2 13
Al3 Al1 Al3 104.85(6) . 13
Mn3 Al1 Al3 0.00(5) 13 13
Al2 Al1 Al4 104.48(3) . 9_566
Al1 Al1 Al4 61.39(3) 9_556 9_566
Mn1 Al1 Al4 54.135(16) 14_665 9_566
Mn1 Al1 Al4 154.76(5) 2 9_566
Al3 Al1 Al4 147.97(5) . 9_566
Mn3 Al1 Al4 57.06(2) 13 9_566
Al3 Al1 Al4 57.06(2) 13 9_566
Al2 Al1 Al4 104.48(3) . 1_545
Al1 Al1 Al4 61.39(3) 9_556 1_545
Mn1 Al1 Al4 154.76(5) 14_665 1_545
Mn1 Al1 Al4 54.135(16) 2 1_545
Al3 Al1 Al4 57.06(2) . 1_545
Mn3 Al1 Al4 147.97(5) 13 1_545
Al3 Al1 Al4 147.97(5) 13 1_545
Al4 Al1 Al4 122.78(6) 9_566 1_545
Al2 Al1 Gd1 66.08(4) . .
Al1 Al1 Gd1 172.45(7) 9_556 .
Mn1 Al1 Gd1 73.98(3) 14_665 .
Mn1 Al1 Gd1 73.98(3) 2 .
Al3 Al1 Gd1 67.47(3) . .
Mn3 Al1 Gd1 67.47(3) 13 .
Al3 Al1 Gd1 67.47(3) 13 .
Al4 Al1 Gd1 118.34(3) 9_566 .
Al4 Al1 Gd1 118.34(3) 1_545 .
Mn1 Al2 Mn1 125.56(5) 14_665 2
Mn1 Al2 Al1 63.15(3) 14_665 .
Mn1 Al2 Al1 63.15(3) 2 .
Mn1 Al2 Mn3 59.04(3) 14_665 13_554
Mn1 Al2 Mn3 164.71(6) 2 13_554
Al1 Al2 Mn3 116.42(4) . 13_554
Mn1 Al2 Mn3 164.71(6) 14_665 1_554
Mn1 Al2 Mn3 59.04(3) 2 1_554
Al1 Al2 Mn3 116.42(4) . 1_554
Mn3 Al2 Mn3 112.53(6) 13_554 1_554
Mn1 Al2 Al3 59.04(3) 14_665 13_554
Mn1 Al2 Al3 164.71(6) 2 13_554
Al1 Al2 Al3 116.42(4) . 13_554
Mn3 Al2 Al3 0.00(3) 13_554 13_554
Mn3 Al2 Al3 112.53(6) 1_554 13_554
Mn1 Al2 Al3 164.71(6) 14_665 1_554
Mn1 Al2 Al3 59.04(3) 2 1_554
Al1 Al2 Al3 116.42(4) . 1_554
Mn3 Al2 Al3 112.53(6) 13_554 1_554
Mn3 Al2 Al3 0.00(5) 1_554 1_554
Al3 Al2 Al3 112.53(6) 13_554 1_554
Mn1 Al2 Al2 58.20(3) 14_665 12_565
Mn1 Al2 Al2 136.93(3) 2 12_565
Al1 Al2 Al2 109.05(3) . 12_565
Mn3 Al2 Al2 58.35(3) 13_554 12_565
Mn3 Al2 Al2 130.64(3) 1_554 12_565
Al3 Al2 Al2 58.35(3) 13_554 12_565
Al3 Al2 Al2 130.64(3) 1_554 12_565
Mn1 Al2 Al2 136.93(3) 14_665 11_655
Mn1 Al2 Al2 58.20(3) 2 11_655
Al1 Al2 Al2 109.05(3) . 11_655
Mn3 Al2 Al2 130.64(3) 13_554 11_655
Mn3 Al2 Al2 58.35(3) 1_554 11_655
Al3 Al2 Al2 130.64(3) 13_554 11_655
Al3 Al2 Al2 58.35(3) 1_554 11_655
Al2 Al2 Al2 90.0 12_565 11_655
Mn1 Al2 Al5 58.69(3) 14_665 10
Mn1 Al2 Al5 108.07(5) 2 10
Al1 Al2 Al5 68.78(4) . 10
Mn3 Al2 Al5 60.31(3) 13_554 10
Mn3 Al2 Al5 106.31(5) 1_554 10
Al3 Al2 Al5 60.31(3) 13_554 10
Al3 Al2 Al5 106.31(5) 1_554 10
Al2 Al2 Al5 107.12(3) 12_565 10
Al2 Al2 Al5 162.61(3) 11_655 10
Mn1 Al2 Al5 108.07(5) 14_665 2
Mn1 Al2 Al5 58.69(3) 2 2
Al1 Al2 Al5 68.78(4) . 2
Mn3 Al2 Al5 106.31(5) 13_554 2
Mn3 Al2 Al5 60.31(3) 1_554 2
Al3 Al2 Al5 106.31(5) 13_554 2
Al3 Al2 Al5 60.31(3) 1_554 2
Al2 Al2 Al5 162.61(3) 12_565 2
Al2 Al2 Al5 107.12(3) 11_655 2
Al5 Al2 Al5 55.63(6) 10 2
Mn1 Al2 Gd1 75.21(3) 14_665 .
Mn1 Al2 Gd1 75.21(3) 2 .
Al1 Al2 Gd1 65.23(4) . .
Mn3 Al2 Gd1 119.22(3) 13_554 .
Mn3 Al2 Gd1 119.22(3) 1_554 .
Al3 Al2 Gd1 119.22(3) 13_554 .
Al3 Al2 Gd1 119.22(3) 1_554 .
Al2 Al2 Gd1 64.353(15) 12_565 .
Al2 Al2 Gd1 64.353(15) 11_655 .
Al5 Al2 Gd1 125.53(3) 10 .
Al5 Al2 Gd1 125.53(3) 2 .
Mn1 Al4 Mn1 171.97(7) 2_565 6_456
Mn1 Al4 Mn3 120.19(3) 2_565 5_566
Mn1 Al4 Mn3 58.70(3) 6_456 5_566
Mn1 Al4 Mn3 58.70(3) 2_565 1_565
Mn1 Al4 Mn3 120.19(3) 6_456 1_565
Mn3 Al4 Mn3 166.31(7) 5_566 1_565
Mn1 Al4 Al3 120.19(3) 2_565 5_566
Mn1 Al4 Al3 58.70(3) 6_456 5_566
Mn3 Al4 Al3 0.00(3) 5_566 5_566
Mn3 Al4 Al3 166.31(7) 1_565 5_566
Mn1 Al4 Al3 58.70(3) 2_565 1_565
Mn1 Al4 Al3 120.19(3) 6_456 1_565
Mn3 Al4 Al3 166.31(7) 5_566 1_565
Mn3 Al4 Al3 0.00(5) 1_565 1_565
Al3 Al4 Al3 166.31(7) 5_566 1_565
Mn1 Al4 Al5 115.51(3) 2_565 2_566
Mn1 Al4 Al5 60.805(14) 6_456 2_566
Mn3 Al4 Al5 112.71(3) 5_566 2_566
Mn3 Al4 Al5 61.098(19) 1_565 2_566
Al3 Al4 Al5 112.71(3) 5_566 2_566
Al3 Al4 Al5 61.098(19) 1_565 2_566
Mn1 Al4 Al5 60.805(14) 2_565 2_565
Mn1 Al4 Al5 115.51(3) 6_456 2_565
Mn3 Al4 Al5 61.098(19) 5_566 2_565
Mn3 Al4 Al5 112.71(3) 1_565 2_565
Al3 Al4 Al5 61.098(19) 5_566 2_565
Al3 Al4 Al5 112.71(3) 1_565 2_565
Al5 Al4 Al5 131.88(8) 2_566 2_565
Mn1 Al4 Al4 55.97(3) 2_565 11_655
Mn1 Al4 Al4 131.20(3) 6_456 11_655
Mn3 Al4 Al4 134.46(3) 5_566 11_655
Mn3 Al4 Al4 57.87(3) 1_565 11_655
Al3 Al4 Al4 134.46(3) 5_566 11_655
Al3 Al4 Al4 57.87(3) 1_565 11_655
Al5 Al4 Al4 106.75(3) 2_566 11_655
Al5 Al4 Al4 106.75(3) 2_565 11_655
Mn1 Al4 Al4 131.20(3) 2_565 12_575
Mn1 Al4 Al4 55.97(3) 6_456 12_575
Mn3 Al4 Al4 57.87(3) 5_566 12_575
Mn3 Al4 Al4 134.46(3) 1_565 12_575
Al3 Al4 Al4 57.87(3) 5_566 12_575
Al3 Al4 Al4 134.46(3) 1_565 12_575
Al5 Al4 Al4 106.75(3) 2_566 12_575
Al5 Al4 Al4 106.75(3) 2_565 12_575
Al4 Al4 Al4 90.0 11_655 12_575
Mn1 Al4 Al1 111.52(5) 2_565 9_566
Mn1 Al4 Al1 60.68(3) 6_456 9_566
Mn3 Al4 Al1 59.66(3) 5_566 9_566
Mn3 Al4 Al1 107.20(5) 1_565 9_566
Al3 Al4 Al1 59.66(3) 5_566 9_566
Al3 Al4 Al1 107.20(5) 1_565 9_566
Al5 Al4 Al1 67.15(5) 2_566 9_566
Al5 Al4 Al1 70.88(4) 2_565 9_566
Al4 Al4 Al1 163.45(3) 11_655 9_566
Al4 Al4 Al1 106.44(3) 12_575 9_566
Mn1 Al4 Al1 60.68(3) 2_565 1_565
Mn1 Al4 Al1 111.52(5) 6_456 1_565
Mn3 Al4 Al1 107.20(5) 5_566 1_565
Mn3 Al4 Al1 59.66(3) 1_565 1_565
Al3 Al4 Al1 107.20(5) 5_566 1_565
Al3 Al4 Al1 59.66(3) 1_565 1_565
Al5 Al4 Al1 70.88(4) 2_566 1_565
Al5 Al4 Al1 67.15(5) 2_565 1_565
Al4 Al4 Al1 106.44(3) 11_655 1_565
Al4 Al4 Al1 163.45(3) 12_575 1_565
Al1 Al4 Al1 57.22(6) 9_566 1_565

loop_
_geom_bond_atom_site_label_1
_geom_bond_atom_site_label_2
_geom_bond_distance
_geom_bond_site_symmetry_2
Gd2 Al5 3.1587(15) 4_645
Gd2 Al5 3.1587(15) 3_565
Gd2 Al5 3.1587(15) 10_655
Gd2 Al5 3.1587(15) 9_665
Gd2 Al4 3.2604(10) 3_565
Gd2 Al4 3.2604(10) 4_646
Gd2 Al4 3.2604(10) 10_656
Gd2 Al4 3.2604(10) 10_655
Gd2 Al4 3.2604(10) 3_566
Gd2 Al4 3.2604(10) 9_666
Gd2 Al4 3.2604(10) 9_665
Gd2 Al4 3.2604(10) 4_645
Gd1 Al1 3.1606(15) 2
Gd1 Al1 3.1606(15) .
Gd1 Al1 3.1606(15) 12_565
Gd1 Al1 3.1606(15) 11_655
Gd1 Al2 3.1820(13) .
Gd1 Al2 3.1820(13) 12_565
Gd1 Al2 3.1820(13) 11_655
Gd1 Al2 3.1820(13) 2
Gd1 Al2 3.2581(13) 2_556
Gd1 Al2 3.2581(13) 12_566
Gd1 Al2 3.2581(13) 11_656
Gd1 Al2 3.2581(13) 1_556
Mn1 Al4 2.5445(5) 2_565
Mn1 Al4 2.5445(5) 12_575
Mn1 Mn3 2.5624(13) 2
Mn1 Al3 2.5624(13) 2
Mn1 Mn3 2.5811(13) 2_554
Mn1 Al3 2.5811(13) 2_554
Mn1 Al2 2.6133(7) 12_565
Mn1 Al2 2.6133(7) 2
Mn1 Al5 2.7182(6) 11_655
Mn1 Al5 2.7182(6) .
Mn1 Al1 2.7376(7) 2
Mn1 Al1 2.7376(7) 12_565
Al3 Mn1 2.5624(13) 2
Al3 Mn1 2.5811(13) 2_556
Al3 Al2 2.6247(10) 11_656
Al3 Al2 2.6247(10) 1_556
Al3 Al4 2.6779(8) 1_545
Al3 Al4 2.6779(8) 11_645
Al3 Al1 2.7540(10) .
Al3 Al1 2.7540(10) 11_655
Al3 Al5 2.7906(8) 12_566
Al3 Al5 2.7906(8) 2_556
Al5 Al5 2.714(3) 9_665
Al5 Mn1 2.7182(6) 5_665
Al5 Mn3 2.7906(8) 6_556
Al5 Al3 2.7906(8) 6_556
Al5 Al3 2.7906(8) 2_554
Al5 Mn3 2.7906(8) 2_554
Al5 Al4 2.8079(10) 2_565
Al5 Al4 2.8079(10) 2_564
Al5 Al2 2.9086(13) 10_665
Al5 Al2 2.9086(13) 2
Al5 Gd2 3.1587(15) 9_665
Al1 Al2 2.6148(18) .
Al1 Al1 2.730(3) 9_556
Al1 Mn1 2.7376(7) 14_665
Al1 Mn1 2.7376(7) 2
Al1 Mn3 2.7540(10) 13
Al1 Al3 2.7540(10) 13
Al1 Al4 2.8500(13) 9_566
Al1 Al4 2.8500(13) 1_545
Al2 Mn1 2.6133(7) 14_665
Al2 Mn1 2.6133(7) 2
Al2 Mn3 2.6247(10) 13_554
Al2 Mn3 2.6247(10) 1_554
Al2 Al3 2.6247(10) 13_554
Al2 Al3 2.6247(10) 1_554
Al2 Al2 2.7546(19) 12_565
Al2 Al2 2.7546(19) 11_655
Al2 Al5 2.9086(13) 10
Al2 Al5 2.9086(13) 2
Al4 Mn1 2.5445(5) 2_565
Al4 Mn1 2.5445(5) 6_456
Al4 Mn3 2.6779(9) 5_566
Al4 Mn3 2.6779(9) 1_565
Al4 Al3 2.6779(9) 5_566
Al4 Al3 2.6779(9) 1_565
Al4 Al5 2.8079(10) 2_566
Al4 Al5 2.8079(10) 2_565
Al4 Al4 2.848(2) 11_655
Al4 Al4 2.848(2) 12_575
Al4 Al1 2.8500(13) 9_566
Al4 Al1 2.8500(13) 1_565
